data_1521950
loop_
_publ_author_name
'Slougui, A.'
'Sergent, M.'
'Perrin, A.'

_publ_section_title
;
 Trinegative (Re6 S7 Br7)(3-) anionic cluster unit synthesized via direct
 high-temperature route in the quaternary system M - Re - S - Br
 (M=alkaline) and its tetrahydrate Rb3 (Re6 S7 Br7) . 4(H2 O)
;
_journal_name_full 'Journal of Solid State Chemistry'
_journal_page_first 358
_journal_page_last 365
_journal_volume 147
_journal_year 1999
_chemical_formula_sum 'Br7 H8 O4 Rb3 Re6 S7'
_chemical_name_systematic 'Rb3 ((Re Br)6 S7 Br) (H2 O)4'
_space_group_IT_number 2
_symmetry_space_group_name_Hall '-P 1'
_symmetry_space_group_name_H-M 'P -1'
_cell_angle_alpha 82.7
_cell_angle_beta 82.1
_cell_angle_gamma 64.2
_cell_formula_units_Z 2
_cell_length_a 9.54
_cell_length_b 9.62
_cell_length_c 17.72
_cell_volume 1446.119
_citation_journal_id_ASTM JSSCBI
_cod_data_source_file Slougui_JSSCBI_1999_316.cif
_cod_data_source_block H8Br7O4Rb3Re6S7
_cod_original_cell_volume 1446.118
_cod_original_formula_sum 'H8 Br7 O4 Rb3 Re6 S7'
_cod_database_code 1521950

loop_
_symmetry_equiv_pos_as_xyz
x,y,z
-x,-y,-z

loop_
_atom_site_label
_atom_site_type_symbol
_atom_site_fract_x
_atom_site_fract_y
_atom_site_fract_z
_atom_site_occupancy
_atom_site_U_iso_or_equiv
Br2 Br-1 0.4896 0.1905 0.0469 1 0.0
Re5 Re+3 0.04034 0.15684 0.44633 1 0.0
Rb1 Rb+1 0.3616 0.3282 0.5022 1 0.0
S2 S-2 0.1799 0.895 0.8533 0.96 0.0
O2 O-2 0.278 0.605 0.734 1 0.0
Br8 Br-1 0.1799 0.895 0.8533 0.04 0.0
S8 S-2 0.3122 0.9858 0.45 0.96 0.0
O1 O-2 0.319 0.183 0.229 1 0.0
Rb2 Rb+1 0.4261 0.4368 0.1934 1 0.0
Re4 Re+3 0.14919 0.85888 0.43711 1 0.0
Br3 Br-1 0.9956 0.6295 0.8801 1 0.0
Br6 Br-1 0.3671 0.9118 0.6489 1 0.0
Rb3 Rb+1 0.4383 0.1245 0.7836 1 0.0
Br12 Br-1 0.0389 0.2424 0.5675 0.05 0.0
S7 S-2 0.0389 0.2424 0.5675 0.95 0.0
Re2 Re+3 0.2136 -0.0805 0.98187 1 0.0
Br4 Br-1 0.364 0.6561 0.3557 1 0.0
Br11 Br-1 0.2379 0.6957 0.5491 0.01 0.0
S1 S-2 0.2219 0.6576 0.0208 0.81 0.0
Re6 Re+3 0.15014 0.96672 0.56335 1 0.0
Br13 Br-1 0.3122 0.9858 0.45 0.04 0.0
Br5 Br-1 0.0977 0.3762 0.374 1 0.0
O3 O-2 0.409 0.382 0.876 1 0.0
Br9 Br-1 0.182 0.1852 0.9467 0.09 0.0
S4 S-2 0.182 0.1852 0.9467 0.91 0.0
Re1 Re+3 0.0192 0.8776 0.09008 1 0.0
Re3 Re+3 0.9986 0.84571 0.94918 1 0.0
S6 S-2 0.2379 0.6957 0.5491 0.99 0.0
O4 O-2 0.276 0.34 0.662 1 0.0
Br7 Br-1 0.2219 0.6576 0.0208 0.19 0.0
Br10 Br-1 0.039 0.0457 0.3222 0.55 0.0
Br1 Br-1 0.0388 0.7108 0.2162 1 0.0
S3 S-2 0.2202 0.9534 0.1146 1 0.0
S5 S-2 0.039 0.0457 0.3222 0.45 0.0
